data_1520062
loop_
_publ_author_name
'Cloonan, Suzanne M.'
'Elmes, Robert B. P.'
'Erby, MariaLuisa'
'Bright, Sandra A.'
'Poynton, Fergus E.'
'Nolan, Derek E.'
'Quinn, Susan J.'
'Gunnlaugsson, Thorfinnur'
'Williams, D. Clive'

_publ_section_title
;
 Detailed Biological Profiling of a Photoactivated and Apoptosis Inducing
 pdppz Ruthenium(II) Polypyridyl Complex in Cancer Cells.
;
_journal_issue 11
_journal_name_full 'Journal of medicinal chemistry'
_journal_page_first 4494
_journal_page_last 4505
_journal_paper_doi 10.1021/acs.jmedchem.5b00451
_journal_volume 58
_journal_year 2015
_chemical_formula_sum 'C40 H23 F12 N14 O0.5 P2 Ru'
_chemical_formula_weight 1098.73
_chemical_name_systematic
;
 ?
;
_space_group_crystal_system triclinic
_space_group_IT_number 2
_space_group_name_Hall '-P 1'
_space_group_name_H-M_alt 'P -1'
_symmetry_space_group_name_Hall '-P 1'
_symmetry_space_group_name_H-M 'P -1'
_atom_sites_solution_hydrogens mixed
_audit_creation_method SHELXL-2014
_cell_angle_alpha 82.455(2)
_cell_angle_beta 82.843(2)
_cell_angle_gamma 81.221(2)
_cell_formula_units_Z 2
_cell_length_a 9.2489(3)
_cell_length_b 12.1579(4)
_cell_length_c 18.0824(6)
_cell_measurement_reflns_used 9963
_cell_measurement_temperature 100(2)
_cell_measurement_theta_max 66.654
_cell_measurement_theta_min 2.479
_cell_volume 1980.72(11)
_computing_cell_refinement 'Bruker APEX2 (Bruker, 2012)'
_computing_data_collection 'Bruker APEX2 (Bruker, 2012)'
_computing_data_reduction 'Bruker APEX2 (Bruker, 2012)'
_computing_molecular_graphics 'Bruker SHELXTL (Bruker, 2013)'
_computing_publication_material 'Bruker SHELXTL (Bruker, 2013)'
_computing_structure_refinement 'SHELXL-2014 (Sheldrick 2013)'
_computing_structure_solution 'SHELXL-2014 (Sheldrick 2013)'
_diffrn_ambient_temperature 100(2)
_diffrn_measured_fraction_theta_full 0.924
_diffrn_measured_fraction_theta_max 0.943
_diffrn_measurement_device_type 'Bruker APEX-II CCD'
_diffrn_measurement_method '\f and \w scans'
_diffrn_radiation_type CuK\a
_diffrn_radiation_wavelength 1.54178
_diffrn_reflns_av_R_equivalents 0.0349
_diffrn_reflns_av_unetI/netI 0.0408
_diffrn_reflns_Laue_measured_fraction_full 0.924
_diffrn_reflns_Laue_measured_fraction_max 0.943
_diffrn_reflns_limit_h_max 9
_diffrn_reflns_limit_h_min -10
_diffrn_reflns_limit_k_max 14
_diffrn_reflns_limit_k_min -14
_diffrn_reflns_limit_l_max 20
_diffrn_reflns_limit_l_min -20
_diffrn_reflns_number 17566
_diffrn_reflns_point_group_measured_fraction_full 0.924
_diffrn_reflns_point_group_measured_fraction_max 0.943
_diffrn_reflns_theta_full 67.679
_diffrn_reflns_theta_max 66.781
_diffrn_reflns_theta_min 2.479
_diffrn_source 'micro-focus sealed tube'
_exptl_absorpt_coefficient_mu 4.990
_exptl_absorpt_correction_T_max 0.7528
_exptl_absorpt_correction_T_min 0.6148
_exptl_absorpt_correction_type multi-scan
_exptl_absorpt_process_details 'SADABS-2012/1 (Bruker, 2012)'
_exptl_crystal_colour red
_exptl_crystal_density_diffrn 1.842
_exptl_crystal_description prism
_exptl_crystal_F_000 1094
_exptl_crystal_size_max 0.170
_exptl_crystal_size_mid 0.160
_exptl_crystal_size_min 0.150
_refine_diff_density_max 1.637
_refine_diff_density_min -0.898
_refine_diff_density_rms 0.105
_refine_ls_extinction_method none
_refine_ls_goodness_of_fit_ref 1.049
_refine_ls_hydrogen_treatment constr
_refine_ls_matrix_type full
_refine_ls_number_parameters 632
_refine_ls_number_reflns 6625
_refine_ls_number_restraints 0
_refine_ls_restrained_S_all 1.049
_refine_ls_R_factor_all 0.0483
_refine_ls_R_factor_gt 0.0451
_refine_ls_shift/su_max 0.001
_refine_ls_shift/su_mean 0.000
_refine_ls_structure_factor_coef Fsqd
_refine_ls_weighting_details 'w=1/[\s^2^(Fo^2^)+(0.0600P)^2^+6.1955P] where P=(Fo^2^+2Fc^2^)/3'
_refine_ls_weighting_scheme calc
_refine_ls_wR_factor_gt 0.1160
_refine_ls_wR_factor_ref 0.1185
_reflns_Friedel_coverage 0.000
_reflns_number_gt 6180
_reflns_number_total 6625
_reflns_threshold_expression 'I > 2\s(I)'
_cod_data_source_file jm5b00451_si_002.cif
_cod_data_source_block fep020
_cod_depositor_comments 'Adding full bibliography for 1520062.cif.'
_cod_original_formula_sum 'C40 H23 F12 N14 O0.50 P2 Ru'
_cod_database_code 1520062
_shelx_space_group_comment
;
The symmetry employed for this shelxl refinement is uniquely defined
by the following loop, which should always be used as a source of
symmetry information in preference to the above space-group names.
They are only intended as comments.
;
_shelx_estimated_absorpt_t_min 0.484
_shelx_estimated_absorpt_t_max 0.521
_shelxl_version_number 2014-3

loop_
_space_group_symop_operation_xyz
'x, y, z'
'-x, -y, -z'

loop_
_atom_site_label
_atom_site_type_symbol
_atom_site_fract_x
_atom_site_fract_y
_atom_site_fract_z
_atom_site_U_iso_or_equiv
_atom_site_adp_type
_atom_site_occupancy
_atom_site_site_symmetry_order
_atom_site_calc_flag
_atom_site_refinement_flags_posn
_atom_site_refinement_flags_adp
_atom_site_refinement_flags_occupancy
Ru1 Ru -0.12337(3) 0.70203(2) 0.68110(2) 0.01423(11) Uani 1 1 d . . .
N1 N -0.0663(3) 0.5737(3) 0.76302(17) 0.0178(6) Uani 1 1 d . . .
N2 N 0.0183(3) 0.5964(3) 0.61609(17) 0.0171(6) Uani 1 1 d . . .
N3 N 0.2184(4) 0.4284(3) 0.55033(19) 0.0236(7) Uani 1 1 d . . .
N4 N 0.0283(4) 0.3768(3) 0.8547(2) 0.0287(8) Uani 1 1 d . . .
C1 C 0.0300(4) 0.4891(3) 0.7353(2) 0.0190(8) Uani 1 1 d . . .
C2 C 0.0774(4) 0.5011(3) 0.6574(2) 0.0193(8) Uani 1 1 d . . .
C3 C 0.0645(4) 0.6068(3) 0.5437(2) 0.0210(8) Uani 1 1 d . . .
H3 H 0.0296 0.6723 0.5128 0.025 Uiso 1 1 calc R U .
C4 C 0.1648(5) 0.5220(3) 0.5118(2) 0.0235(8) Uani 1 1 d . . .
H4 H 0.1953 0.5330 0.4595 0.028 Uiso 1 1 calc R U .
C5 C 0.1758(4) 0.4180(3) 0.6254(2) 0.0219(8) Uani 1 1 d . . .
C6 C 0.2302(5) 0.3203(3) 0.6728(2) 0.0269(9) Uani 1 1 d . . .
H6 H 0.2992 0.2635 0.6518 0.032 Uiso 1 1 calc R U .
C7 C 0.1844(5) 0.3082(3) 0.7470(2) 0.0293(9) Uani 1 1 d . . .
H7 H 0.2222 0.2429 0.7774 0.035 Uiso 1 1 calc R U .
C8 C 0.0799(5) 0.3917(3) 0.7808(2) 0.0231(8) Uani 1 1 d . . .
C9 C -0.0647(5) 0.4591(4) 0.8796(2) 0.0265(9) Uani 1 1 d . . .
H9 H -0.1022 0.4511 0.9311 0.032 Uiso 1 1 calc R U .
C10 C -0.1135(4) 0.5591(3) 0.8353(2) 0.0223(8) Uani 1 1 d . . .
H10 H -0.1802 0.6161 0.8575 0.027 Uiso 1 1 calc R U .
N11 N -0.2970(3) 0.6258(3) 0.65907(18) 0.0183(7) Uani 1 1 d . . .
N12 N -0.1953(4) 0.8134(3) 0.59232(18) 0.0200(7) Uani 1 1 d . . .
N13 N -0.3289(4) 0.9405(3) 0.4703(2) 0.0312(8) Uani 1 1 d . . .
N14 N -0.5327(4) 0.5489(3) 0.6047(2) 0.0279(8) Uani 1 1 d . . .
C11 C -0.3655(4) 0.6825(3) 0.5991(2) 0.0201(8) Uani 1 1 d . . .
C12 C -0.3120(4) 0.7821(3) 0.5645(2) 0.0214(8) Uani 1 1 d . . .
C13 C -0.1514(5) 0.9079(3) 0.5602(2) 0.0272(9) Uani 1 1 d . . .
H13 H -0.0729 0.9348 0.5784 0.033 Uiso 1 1 calc R U .
C14 C -0.2194(5) 0.9700(4) 0.4991(3) 0.0298(10) Uani 1 1 d . . .
H14 H -0.1834 1.0374 0.4774 0.036 Uiso 1 1 calc R U .
C15 C -0.3777(4) 0.8443(3) 0.5035(2) 0.0241(9) Uani 1 1 d . . .
C16 C -0.4971(5) 0.8047(4) 0.4769(2) 0.0292(10) Uani 1 1 d . . .
H16 H -0.5427 0.8463 0.4358 0.035 Uiso 1 1 calc R U .
C17 C -0.5462(5) 0.7087(4) 0.5096(2) 0.0281(9) Uani 1 1 d . . .
H17 H -0.6249 0.6836 0.4905 0.034 Uiso 1 1 calc R U .
C18 C -0.4822(4) 0.6445(4) 0.5723(2) 0.0250(9) Uani 1 1 d . . .
C19 C -0.4645(5) 0.4943(4) 0.6609(2) 0.0285(9) Uani 1 1 d . . .
H19 H -0.4961 0.4261 0.6841 0.034 Uiso 1 1 calc R U .
C20 C -0.3464(5) 0.5318(3) 0.6888(2) 0.0241(9) Uani 1 1 d . . .
H20 H -0.3017 0.4884 0.7296 0.029 Uiso 1 1 calc R U .
N21 N -0.2346(3) 0.8067(3) 0.75861(17) 0.0163(6) Uani 1 1 d . . .
N22 N 0.0419(3) 0.7904(2) 0.69768(17) 0.0163(6) Uani 1 1 d . . .
N23 N 0.1553(4) 1.0457(3) 0.85626(17) 0.0177(7) Uani 1 1 d . . .
N24 N 0.3527(4) 1.1592(3) 0.9105(2) 0.0305(8) Uani 1 1 d . . .
N25 N 0.2495(4) 1.2961(3) 1.0253(2) 0.0317(8) Uani 1 1 d . . .
N26 N -0.1408(4) 1.0672(3) 0.92034(18) 0.0196(7) Uani 1 1 d . . .
C21 C -0.1461(4) 0.8690(3) 0.7850(2) 0.0167(7) Uani 1 1 d . . .
C22 C 0.0047(4) 0.8605(3) 0.7517(2) 0.0153(7) Uani 1 1 d . . .
C23 C 0.1773(4) 0.7873(3) 0.6607(2) 0.0204(8) Uani 1 1 d . . .
H23 H 0.2055 0.7377 0.6234 0.025 Uiso 1 1 calc R U .
C24 C 0.2774(4) 0.8535(3) 0.6749(2) 0.0221(8) Uani 1 1 d . . .
H24 H 0.3705 0.8515 0.6459 0.027 Uiso 1 1 calc R U .
C25 C 0.2421(4) 0.9222(3) 0.7312(2) 0.0204(8) Uani 1 1 d . . .
H25 H 0.3108 0.9667 0.7423 0.024 Uiso 1 1 calc R U .
C26 C 0.1026(4) 0.9248(3) 0.7716(2) 0.0152(7) Uani 1 1 d . . .
C27 C 0.0557(4) 0.9941(3) 0.8326(2) 0.0164(7) Uani 1 1 d . . .
C28 C 0.1085(4) 1.1082(3) 0.9128(2) 0.0191(8) Uani 1 1 d . . .
C29 C 0.2117(5) 1.1671(3) 0.9412(2) 0.0221(8) Uani 1 1 d . . .
C30 C 0.4377(5) 1.2201(4) 0.9369(3) 0.0369(11) Uani 1 1 d . . .
H30 H 0.5375 1.2174 0.9161 0.044 Uiso 1 1 calc R U .
C31 C 0.3864(5) 1.2882(4) 0.9939(3) 0.0358(11) Uani 1 1 d . . .
H31 H 0.4525 1.3300 1.0106 0.043 Uiso 1 1 calc R U .
C32 C 0.1590(5) 1.2357(3) 0.9987(2) 0.0239(9) Uani 1 1 d . . .
C33 C 0.0091(5) 1.2445(3) 1.0292(2) 0.0253(9) Uani 1 1 d . . .
H33 H -0.0238 1.2897 1.0686 0.030 Uiso 1 1 calc R U .
C34 C -0.0883(5) 1.1899(3) 1.0034(2) 0.0229(8) Uani 1 1 d . . .
H34 H -0.1881 1.1976 1.0246 0.028 Uiso 1 1 calc R U .
C35 C -0.0410(4) 1.1204(3) 0.9442(2) 0.0198(8) Uani 1 1 d . . .
C36 C -0.0929(4) 1.0034(3) 0.8651(2) 0.0175(8) Uani 1 1 d . . .
C37 C -0.1965(4) 0.9418(3) 0.8392(2) 0.0173(8) Uani 1 1 d . . .
C38 C -0.3466(4) 0.9511(3) 0.8663(2) 0.0242(9) Uani 1 1 d . . .
H38 H -0.3859 0.9995 0.9032 0.029 Uiso 1 1 calc R U .
C39 C -0.4359(4) 0.8890(4) 0.8384(2) 0.0266(9) Uani 1 1 d . . .
H39 H -0.5379 0.8956 0.8554 0.032 Uiso 1 1 calc R U .
C40 C -0.3770(4) 0.8169(3) 0.7857(2) 0.0220(8) Uani 1 1 d . . .
H40 H -0.4397 0.7732 0.7681 0.026 Uiso 1 1 calc R U .
P1 P -0.35419(13) 1.40740(10) 1.14625(7) 0.0325(3) Uani 1 1 d . . .
F1 F -0.3116(5) 1.4497(3) 1.06189(19) 0.0670(10) Uani 1 1 d . . .
F2 F -0.3406(3) 1.2824(2) 1.12411(16) 0.0414(7) Uani 1 1 d . . .
F3 F -0.3949(3) 1.3605(2) 1.23227(15) 0.0414(7) Uani 1 1 d . . .
F4 F -0.5257(3) 1.4255(3) 1.13606(19) 0.0544(8) Uani 1 1 d . . .
F5 F -0.3689(4) 1.5305(2) 1.16988(18) 0.0519(8) Uani 1 1 d . . .
F6 F -0.1854(3) 1.3847(3) 1.1608(2) 0.0549(9) Uani 1 1 d . . .
P2 P 0.84952(18) 1.19099(11) 0.65199(8) 0.0485(4) Uani 1 1 d . . .
F7 F 0.9066(5) 1.3087(3) 0.6308(2) 0.0699(11) Uani 1 1 d . . .
F8 F 0.8512(4) 1.1771(3) 0.56307(19) 0.0578(9) Uani 1 1 d . . .
F9 F 0.8514(7) 1.2023(4) 0.7365(2) 0.0985(16) Uani 1 1 d . . .
F10 F 0.7795(6) 1.0785(3) 0.6727(2) 0.0821(13) Uani 1 1 d . . .
F11 F 0.6865(5) 1.2564(3) 0.6503(3) 0.0776(12) Uani 1 1 d . . .
F12 F 1.0082(6) 1.1238(6) 0.6494(3) 0.122(2) Uani 1 1 d . . .
O1 O 0.4569(10) 1.1178(7) 0.7455(5) 0.062(2) Uani 0.5 1 d . . P
H1X H 0.5439 1.0845 0.7180 0.075 Uiso 0.5 1 d . U P
H2X H 0.4539 1.1051 0.7991 0.075 Uiso 0.5 1 d . U P

loop_
_atom_site_aniso_label
_atom_site_aniso_U_11
_atom_site_aniso_U_22
_atom_site_aniso_U_33
_atom_site_aniso_U_23
_atom_site_aniso_U_13
_atom_site_aniso_U_12
Ru1 0.01332(17) 0.01560(16) 0.01568(16) -0.00679(11) -0.00287(11) -0.00267(10)
N1 0.0178(16) 0.0201(16) 0.0174(16) -0.0065(12) -0.0054(13) -0.0028(12)
N2 0.0178(16) 0.0169(15) 0.0199(16) -0.0077(12) -0.0044(13) -0.0059(12)
N3 0.0240(18) 0.0281(18) 0.0211(17) -0.0088(14) -0.0013(14) -0.0067(14)
N4 0.036(2) 0.0268(18) 0.0229(18) -0.0019(14) -0.0042(15) -0.0039(15)
C1 0.0191(19) 0.0225(19) 0.0180(19) -0.0071(15) -0.0022(15) -0.0066(15)
C2 0.0183(19) 0.0209(19) 0.0215(19) -0.0050(15) -0.0050(15) -0.0073(15)
C3 0.023(2) 0.025(2) 0.0178(19) -0.0057(15) -0.0053(16) -0.0082(16)
C4 0.025(2) 0.027(2) 0.0201(19) -0.0070(16) -0.0020(16) -0.0081(17)
C5 0.023(2) 0.0230(19) 0.022(2) -0.0090(16) -0.0054(16) -0.0035(16)
C6 0.028(2) 0.024(2) 0.028(2) -0.0094(17) -0.0018(18) 0.0023(17)
C7 0.036(2) 0.021(2) 0.028(2) -0.0026(17) -0.0030(19) 0.0014(18)
C8 0.027(2) 0.023(2) 0.021(2) -0.0049(16) -0.0030(17) -0.0052(16)
C9 0.034(2) 0.031(2) 0.0156(19) -0.0044(16) -0.0008(17) -0.0080(18)
C10 0.025(2) 0.026(2) 0.0188(19) -0.0086(16) -0.0035(16) -0.0047(16)
N11 0.0178(16) 0.0184(15) 0.0200(16) -0.0082(13) -0.0013(13) -0.0025(12)
N12 0.0201(17) 0.0198(16) 0.0205(16) -0.0055(13) -0.0044(13) 0.0002(13)
N13 0.027(2) 0.033(2) 0.0303(19) 0.0008(16) -0.0048(16) 0.0041(16)
N14 0.0260(19) 0.0323(19) 0.0299(19) -0.0150(16) -0.0025(15) -0.0084(15)
C11 0.0135(18) 0.027(2) 0.0207(19) -0.0121(16) -0.0010(15) 0.0000(15)
C12 0.0168(19) 0.0230(19) 0.025(2) -0.0107(16) 0.0001(16) 0.0007(15)
C13 0.024(2) 0.024(2) 0.034(2) -0.0033(17) -0.0048(18) -0.0026(17)
C14 0.026(2) 0.026(2) 0.035(2) 0.0045(18) -0.0040(19) -0.0033(17)
C15 0.020(2) 0.029(2) 0.023(2) -0.0077(17) -0.0038(16) 0.0036(16)
C16 0.023(2) 0.038(2) 0.027(2) -0.0119(19) -0.0099(18) 0.0080(18)
C17 0.020(2) 0.039(2) 0.029(2) -0.0148(19) -0.0065(17) -0.0011(18)
C18 0.019(2) 0.032(2) 0.026(2) -0.0158(17) -0.0001(16) -0.0003(17)
C19 0.028(2) 0.031(2) 0.030(2) -0.0141(18) 0.0042(18) -0.0094(18)
C20 0.024(2) 0.025(2) 0.025(2) -0.0110(16) 0.0023(17) -0.0062(16)
N21 0.0136(15) 0.0178(15) 0.0196(16) -0.0064(12) -0.0029(12) -0.0042(12)
N22 0.0176(16) 0.0148(14) 0.0169(15) -0.0043(12) -0.0039(13) -0.0003(12)
N23 0.0219(17) 0.0162(15) 0.0164(15) -0.0037(12) -0.0048(13) -0.0035(13)
N24 0.0257(19) 0.034(2) 0.036(2) -0.0151(16) -0.0100(16) -0.0043(15)
N25 0.040(2) 0.0307(19) 0.0290(19) -0.0118(16) -0.0100(17) -0.0059(16)
N26 0.0225(17) 0.0182(15) 0.0188(16) -0.0062(13) -0.0015(13) -0.0022(13)
C21 0.0152(18) 0.0156(17) 0.0190(18) -0.0013(14) -0.0039(15) -0.0001(14)
C22 0.0142(18) 0.0151(17) 0.0165(18) -0.0026(14) -0.0033(14) 0.0003(14)
C23 0.0177(19) 0.0228(19) 0.0219(19) -0.0090(15) -0.0018(15) -0.0012(15)
C24 0.0155(19) 0.027(2) 0.025(2) -0.0092(16) 0.0002(16) -0.0037(15)
C25 0.0170(19) 0.0236(19) 0.024(2) -0.0080(16) -0.0060(16) -0.0053(15)
C26 0.0165(18) 0.0157(17) 0.0147(17) -0.0022(14) -0.0058(14) -0.0019(14)
C27 0.0194(19) 0.0139(17) 0.0169(18) -0.0022(14) -0.0056(15) -0.0026(14)
C28 0.025(2) 0.0163(17) 0.0176(18) -0.0030(14) -0.0064(16) -0.0045(15)
C29 0.027(2) 0.0210(19) 0.0198(19) -0.0053(15) -0.0074(16) -0.0025(16)
C30 0.032(3) 0.040(3) 0.045(3) -0.020(2) -0.007(2) -0.007(2)
C31 0.034(3) 0.041(3) 0.038(3) -0.016(2) -0.010(2) -0.009(2)
C32 0.034(2) 0.0215(19) 0.0184(19) -0.0046(15) -0.0087(17) -0.0061(17)
C33 0.036(2) 0.023(2) 0.0180(19) -0.0081(16) -0.0047(17) -0.0005(17)
C34 0.028(2) 0.0232(19) 0.0184(19) -0.0059(16) -0.0002(16) -0.0032(16)
C35 0.026(2) 0.0162(18) 0.0176(18) -0.0024(15) -0.0054(16) -0.0009(15)
C36 0.0206(19) 0.0146(17) 0.0174(18) -0.0027(14) -0.0024(15) -0.0019(14)
C37 0.0184(19) 0.0170(17) 0.0170(18) -0.0047(14) -0.0026(15) -0.0013(14)
C38 0.018(2) 0.029(2) 0.027(2) -0.0119(17) 0.0008(16) -0.0013(16)
C39 0.0149(19) 0.035(2) 0.032(2) -0.0146(18) 0.0025(17) -0.0028(17)
C40 0.0170(19) 0.027(2) 0.025(2) -0.0083(16) -0.0023(16) -0.0053(16)
P1 0.0287(6) 0.0380(6) 0.0339(6) -0.0144(5) -0.0008(5) -0.0073(5)
F1 0.102(3) 0.058(2) 0.0401(18) -0.0039(15) 0.0078(18) -0.019(2)
F2 0.0362(15) 0.0471(16) 0.0453(16) -0.0237(13) 0.0046(12) -0.0117(12)
F3 0.0444(16) 0.0445(16) 0.0354(15) -0.0135(12) -0.0016(12) -0.0009(13)
F4 0.0363(17) 0.067(2) 0.065(2) -0.0235(17) -0.0214(15) 0.0050(14)
F5 0.063(2) 0.0384(16) 0.0578(19) -0.0185(14) 0.0022(16) -0.0126(14)
F6 0.0278(15) 0.075(2) 0.071(2) -0.0424(18) -0.0019(14) -0.0091(14)
P2 0.0614(9) 0.0348(7) 0.0493(8) 0.0116(6) -0.0232(7) -0.0063(6)
F7 0.096(3) 0.061(2) 0.062(2) 0.0152(17) -0.033(2) -0.037(2)
F8 0.077(2) 0.0435(17) 0.056(2) 0.0067(15) -0.0158(17) -0.0209(16)
F9 0.170(5) 0.082(3) 0.051(2) 0.014(2) -0.043(3) -0.036(3)
F10 0.137(4) 0.0443(19) 0.060(2) -0.0052(17) 0.022(2) -0.024(2)
F11 0.070(3) 0.065(2) 0.103(3) -0.025(2) -0.028(2) 0.0033(19)
F12 0.075(3) 0.162(5) 0.109(4) 0.023(4) -0.025(3) 0.030(3)
O1 0.058(5) 0.058(5) 0.064(5) -0.002(4) 0.003(4) 0.001(4)

loop_
_atom_type_symbol
_atom_type_description
_atom_type_scat_dispersion_real
_atom_type_scat_dispersion_imag
_atom_type_scat_source
C C 0.0181 0.0091 'International Tables Vol C Tables 4.2.6.8 and 6.1.1.4'
H H 0.0000 0.0000 'International Tables Vol C Tables 4.2.6.8 and 6.1.1.4'
F F 0.0727 0.0534 'International Tables Vol C Tables 4.2.6.8 and 6.1.1.4'
N N 0.0311 0.0180 'International Tables Vol C Tables 4.2.6.8 and 6.1.1.4'
P P 0.2955 0.4335 'International Tables Vol C Tables 4.2.6.8 and 6.1.1.4'
Ru Ru 0.0552 3.2960 'International Tables Vol C Tables 4.2.6.8 and 6.1.1.4'
O O 0.0492 0.0322 'International Tables Vol C Tables 4.2.6.8 and 6.1.1.4'

loop_
_geom_angle_atom_site_label_1
_geom_angle_atom_site_label_2
_geom_angle_atom_site_label_3
_geom_angle
N2 Ru1 N1 80.58(12)
N2 Ru1 N12 95.73(12)
N1 Ru1 N12 171.36(12)
N2 Ru1 N22 92.78(12)
N1 Ru1 N22 93.43(12)
N12 Ru1 N22 94.55(13)
N2 Ru1 N11 89.12(12)
N1 Ru1 N11 91.39(12)
N12 Ru1 N11 80.70(13)
N22 Ru1 N11 175.05(12)
N2 Ru1 N21 169.52(12)
N1 Ru1 N21 93.24(12)
N12 Ru1 N21 91.51(12)
N22 Ru1 N21 79.06(12)
N11 Ru1 N21 99.55(12)
C10 N1 C1 116.8(3)
C10 N1 Ru1 130.6(3)
C1 N1 Ru1 112.5(2)
C3 N2 C2 116.0(3)
C3 N2 Ru1 131.5(3)
C2 N2 Ru1 112.5(2)
C4 N3 C5 116.2(3)
C9 N4 C8 115.9(4)
N1 C1 C8 122.1(3)
N1 C1 C2 117.6(3)
C8 C1 C2 120.2(3)
N2 C2 C5 122.6(4)
N2 C2 C1 116.7(3)
C5 C2 C1 120.6(4)
N2 C3 C4 121.0(4)
N2 C3 H3 119.5
C4 C3 H3 119.5
N3 C4 C3 123.6(4)
N3 C4 H4 118.2
C3 C4 H4 118.2
N3 C5 C2 120.6(4)
N3 C5 C6 120.7(4)
C2 C5 C6 118.7(4)
C7 C6 C5 120.8(4)
C7 C6 H6 119.6
C5 C6 H6 119.6
C6 C7 C8 121.4(4)
C6 C7 H7 119.3
C8 C7 H7 119.3
N4 C8 C1 120.5(4)
N4 C8 C7 121.3(4)
C1 C8 C7 118.2(4)
N4 C9 C10 124.6(4)
N4 C9 H9 117.7
C10 C9 H9 117.7
N1 C10 C9 120.1(4)
N1 C10 H10 120.0
C9 C10 H10 120.0
C20 N11 C11 115.7(3)
C20 N11 Ru1 132.0(3)
C11 N11 Ru1 112.1(2)
C13 N12 C12 116.0(3)
C13 N12 Ru1 131.7(3)
C12 N12 Ru1 112.3(3)
C14 N13 C15 115.8(4)
C19 N14 C18 116.3(4)
N11 C11 C18 122.3(4)
N11 C11 C12 117.1(3)
C18 C11 C12 120.6(4)
N12 C12 C15 122.3(4)
N12 C12 C11 117.8(4)
C15 C12 C11 120.0(4)
N12 C13 C14 121.0(4)
N12 C13 H13 119.5
C14 C13 H13 119.5
N13 C14 C13 124.2(4)
N13 C14 H14 117.9
C13 C14 H14 117.9
N13 C15 C12 120.7(4)
N13 C15 C16 120.5(4)
C12 C15 C16 118.8(4)
C17 C16 C15 120.9(4)
C17 C16 H16 119.6
C15 C16 H16 119.6
C16 C17 C18 121.4(4)
C16 C17 H17 119.3
C18 C17 H17 119.3
N14 C18 C11 120.8(4)
N14 C18 C17 120.9(4)
C11 C18 C17 118.3(4)
N14 C19 C20 123.5(4)
N14 C19 H19 118.2
C20 C19 H19 118.2
N11 C20 C19 121.3(4)
N11 C20 H20 119.3
C19 C20 H20 119.3
C40 N21 C21 118.1(3)
C40 N21 Ru1 128.4(3)
C21 N21 Ru1 113.5(2)
C23 N22 C22 117.8(3)
C23 N22 Ru1 127.6(3)
C22 N22 Ru1 114.6(2)
C27 N23 C28 116.6(3)
C30 N24 C29 116.2(4)
C31 N25 C32 116.5(4)
C36 N26 C35 116.8(3)
N21 C21 C37 123.1(3)
N21 C21 C22 116.6(3)
C37 C21 C22 120.2(3)
N22 C22 C26 122.6(3)
N22 C22 C21 115.9(3)
C26 C22 C21 121.4(3)
N22 C23 C24 122.5(3)
N22 C23 H23 118.7
C24 C23 H23 118.7
C25 C24 C23 120.0(4)
C25 C24 H24 120.0
C23 C24 H24 120.0
C24 C25 C26 118.3(4)
C24 C25 H25 120.8
C26 C25 H25 120.8
C22 C26 C25 118.6(3)
C22 C26 C27 119.1(3)
C25 C26 C27 122.3(3)
N23 C27 C36 122.4(3)
N23 C27 C26 118.3(3)
C36 C27 C26 119.4(3)
N23 C28 C35 121.4(3)
N23 C28 C29 119.4(4)
C35 C28 C29 119.2(3)
N24 C29 C32 121.4(4)
N24 C29 C28 120.0(3)
C32 C29 C28 118.5(4)
N24 C30 C31 122.7(5)
N24 C30 H30 118.6
C31 C30 H30 118.6
N25 C31 C30 122.1(4)
N25 C31 H31 119.0
C30 C31 H31 119.0
N25 C32 C29 121.0(4)
N25 C32 C33 118.5(4)
C29 C32 C33 120.5(4)
C34 C33 C32 121.7(4)
C34 C33 H33 119.2
C32 C33 H33 119.2
C33 C34 C35 120.2(4)
C33 C34 H34 119.9
C35 C34 H34 119.9
N26 C35 C28 121.6(3)
N26 C35 C34 118.4(4)
C28 C35 C34 120.0(4)
N26 C36 C27 121.3(3)
N26 C36 C37 118.4(3)
C27 C36 C37 120.3(3)
C21 C37 C38 117.4(4)
C21 C37 C36 119.2(3)
C38 C37 C36 123.4(3)
C39 C38 C37 119.1(4)
C39 C38 H38 120.5
C37 C38 H38 120.5
C38 C39 C40 120.1(4)
C38 C39 H39 120.0
C40 C39 H39 120.0
N21 C40 C39 122.2(4)
N21 C40 H40 118.9
C39 C40 H40 118.9
F1 P1 F5 91.85(19)
F1 P1 F6 90.8(2)
F5 P1 F6 90.80(18)
F1 P1 F4 92.4(2)
F5 P1 F4 90.12(18)
F6 P1 F4 176.6(2)
F1 P1 F2 89.29(18)
F5 P1 F2 178.85(18)
F6 P1 F2 89.31(16)
F4 P1 F2 89.71(17)
F1 P1 F3 178.28(19)
F5 P1 F3 89.65(16)
F6 P1 F3 88.35(18)
F4 P1 F3 88.41(18)
F2 P1 F3 89.21(16)
F9 P2 F12 90.4(3)
F9 P2 F10 90.8(2)
F12 P2 F10 90.8(3)
F9 P2 F7 89.6(2)
F12 P2 F7 93.7(3)
F10 P2 F7 175.4(3)
F9 P2 F11 92.8(3)
F12 P2 F11 176.6(3)
F10 P2 F11 88.0(3)
F7 P2 F11 87.5(2)
F9 P2 F8 178.6(3)
F12 P2 F8 88.3(3)
F10 P2 F8 89.0(2)
F7 P2 F8 90.63(19)
F11 P2 F8 88.5(2)
H1X O1 H2X 116.0

loop_
_geom_bond_atom_site_label_1
_geom_bond_atom_site_label_2
_geom_bond_distance
Ru1 N2 2.061(3)
Ru1 N1 2.060(3)
Ru1 N12 2.067(3)
Ru1 N22 2.070(3)
Ru1 N11 2.075(3)
Ru1 N21 2.086(3)
N1 C10 1.324(5)
N1 C1 1.359(5)
N2 C3 1.320(5)
N2 C2 1.370(5)
N3 C4 1.316(5)
N3 C5 1.360(5)
N4 C9 1.305(6)
N4 C8 1.360(5)
C1 C8 1.402(6)
C1 C2 1.418(5)
C2 C5 1.388(6)
C3 C4 1.410(6)
C3 H3 0.9500
C4 H4 0.9500
C5 C6 1.434(6)
C6 C7 1.352(6)
C6 H6 0.9500
C7 C8 1.434(6)
C7 H7 0.9500
C9 C10 1.410(6)
C9 H9 0.9500
C10 H10 0.9500
N11 C20 1.319(5)
N11 C11 1.376(5)
N12 C13 1.316(5)
N12 C12 1.369(5)
N13 C14 1.311(6)
N13 C15 1.357(6)
N14 C19 1.313(6)
N14 C18 1.353(6)
C11 C18 1.399(6)
C11 C12 1.417(6)
C12 C15 1.402(6)
C13 C14 1.412(6)
C13 H13 0.9500
C14 H14 0.9500
C15 C16 1.428(6)
C16 C17 1.353(7)
C16 H16 0.9500
C17 C18 1.428(6)
C17 H17 0.9500
C19 C20 1.416(6)
C19 H19 0.9500
C20 H20 0.9500
N21 C40 1.340(5)
N21 C21 1.361(5)
N22 C23 1.341(5)
N22 C22 1.357(5)
N23 C27 1.330(5)
N23 C28 1.342(5)
N24 C30 1.325(6)
N24 C29 1.347(6)
N25 C31 1.317(6)
N25 C32 1.362(6)
N26 C36 1.336(5)
N26 C35 1.346(5)
C21 C37 1.397(5)
C21 C22 1.443(5)
C22 C26 1.389(5)
C23 C24 1.382(6)
C23 H23 0.9500
C24 C25 1.377(6)
C24 H24 0.9500
C25 C26 1.400(5)
C25 H25 0.9500
C26 C27 1.460(5)
C27 C36 1.420(5)
C28 C35 1.422(6)
C28 C29 1.455(6)
C29 C32 1.411(6)
C30 C31 1.399(7)
C30 H30 0.9500
C31 H31 0.9500
C32 C33 1.420(6)
C33 C34 1.356(6)
C33 H33 0.9500
C34 C35 1.434(5)
C34 H34 0.9500
C36 C37 1.456(5)
C37 C38 1.406(6)
C38 C39 1.379(6)
C38 H38 0.9500
C39 C40 1.385(6)
C39 H39 0.9500
C40 H40 0.9500
P1 F1 1.566(3)
P1 F5 1.591(3)
P1 F6 1.592(3)
P1 F4 1.598(3)
P1 F2 1.604(3)
P1 F3 1.604(3)
P2 F9 1.554(4)
P2 F12 1.565(5)
P2 F10 1.583(4)
P2 F7 1.584(4)
P2 F11 1.596(4)
P2 F8 1.637(4)
O1 H1X 0.9543
O1 H2X 0.9587

loop_
_geom_hbond_atom_site_label_D
_geom_hbond_atom_site_label_H
_geom_hbond_atom_site_label_A
_geom_hbond_distance_DH
_geom_hbond_distance_HA
_geom_hbond_distance_DA
_geom_hbond_angle_DHA
O1 H1X F10 0.95 2.22 3.101(10) 152
O1 H2X N24 0.96 2.25 3.101(10) 148

loop_
_geom_torsion_atom_site_label_1
_geom_torsion_atom_site_label_2
_geom_torsion_atom_site_label_3
_geom_torsion_atom_site_label_4
_geom_torsion
C10 N1 C1 C8 -1.1(5)
Ru1 N1 C1 C8 -177.9(3)
C10 N1 C1 C2 177.6(3)
Ru1 N1 C1 C2 0.7(4)
C3 N2 C2 C5 -2.3(5)
Ru1 N2 C2 C5 -180.0(3)
C3 N2 C2 C1 179.4(3)
Ru1 N2 C2 C1 1.8(4)
N1 C1 C2 N2 -1.7(5)
C8 C1 C2 N2 176.9(3)
N1 C1 C2 C5 180.0(3)
C8 C1 C2 C5 -1.4(6)
C2 N2 C3 C4 2.1(5)
Ru1 N2 C3 C4 179.2(3)
C5 N3 C4 C3 -2.3(6)
N2 C3 C4 N3 0.2(6)
C4 N3 C5 C2 2.1(6)
C4 N3 C5 C6 -178.7(4)
N2 C2 C5 N3 0.2(6)
C1 C2 C5 N3 178.4(4)
N2 C2 C5 C6 -179.0(4)
C1 C2 C5 C6 -0.8(6)
N3 C5 C6 C7 -177.9(4)
C2 C5 C6 C7 1.4(6)
C5 C6 C7 C8 0.3(7)
C9 N4 C8 C1 -2.0(6)
C9 N4 C8 C7 179.0(4)
N1 C1 C8 N4 2.4(6)
C2 C1 C8 N4 -176.1(4)
N1 C1 C8 C7 -178.5(4)
C2 C1 C8 C7 3.0(6)
C6 C7 C8 N4 176.6(4)
C6 C7 C8 C1 -2.4(6)
C8 N4 C9 C10 0.3(6)
C1 N1 C10 C9 -0.6(5)
Ru1 N1 C10 C9 175.5(3)
N4 C9 C10 N1 1.0(7)
C20 N11 C11 C18 1.4(5)
Ru1 N11 C11 C18 177.7(3)
C20 N11 C11 C12 -178.1(3)
Ru1 N11 C11 C12 -1.8(4)
C13 N12 C12 C15 2.4(5)
Ru1 N12 C12 C15 -179.2(3)
C13 N12 C12 C11 -178.1(3)
Ru1 N12 C12 C11 0.3(4)
N11 C11 C12 N12 1.0(5)
C18 C11 C12 N12 -178.5(3)
N11 C11 C12 C15 -179.5(3)
C18 C11 C12 C15 1.0(6)
C12 N12 C13 C14 -2.0(6)
Ru1 N12 C13 C14 179.9(3)
C15 N13 C14 C13 0.7(6)
N12 C13 C14 N13 0.5(7)
C14 N13 C15 C12 -0.3(6)
C14 N13 C15 C16 179.6(4)
N12 C12 C15 N13 -1.3(6)
C11 C12 C15 N13 179.3(4)
N12 C12 C15 C16 178.8(3)
C11 C12 C15 C16 -0.7(6)
N13 C15 C16 C17 179.8(4)
C12 C15 C16 C17 -0.2(6)
C15 C16 C17 C18 0.9(6)
C19 N14 C18 C11 -1.1(6)
C19 N14 C18 C17 178.5(4)
N11 C11 C18 N14 -0.2(6)
C12 C11 C18 N14 179.3(3)
N11 C11 C18 C17 -179.8(3)
C12 C11 C18 C17 -0.3(6)
C16 C17 C18 N14 179.7(4)
C16 C17 C18 C11 -0.6(6)
C18 N14 C19 C20 1.3(6)
C11 N11 C20 C19 -1.3(5)
Ru1 N11 C20 C19 -176.7(3)
N14 C19 C20 N11 0.0(6)
C40 N21 C21 C37 0.7(5)
Ru1 N21 C21 C37 -177.7(3)
C40 N21 C21 C22 -176.8(3)
Ru1 N21 C21 C22 4.9(4)
C23 N22 C22 C26 -2.5(5)
Ru1 N22 C22 C26 178.6(3)
C23 N22 C22 C21 174.4(3)
Ru1 N22 C22 C21 -4.5(4)
N21 C21 C22 N22 -0.3(5)
C37 C21 C22 N22 -177.8(3)
N21 C21 C22 C26 176.6(3)
C37 C21 C22 C26 -0.9(5)
C22 N22 C23 C24 -1.0(6)
Ru1 N22 C23 C24 177.6(3)
N22 C23 C24 C25 3.1(6)
C23 C24 C25 C26 -1.5(6)
N22 C22 C26 C25 3.9(5)
C21 C22 C26 C25 -172.8(3)
N22 C22 C26 C27 -177.2(3)
C21 C22 C26 C27 6.1(5)
C24 C25 C26 C22 -1.8(5)
C24 C25 C26 C27 179.4(4)
C28 N23 C27 C36 -0.2(5)
C28 N23 C27 C26 -179.7(3)
C22 C26 C27 N23 173.0(3)
C25 C26 C27 N23 -8.2(5)
C22 C26 C27 C36 -6.5(5)
C25 C26 C27 C36 172.3(3)
C27 N23 C28 C35 -1.5(5)
C27 N23 C28 C29 -179.9(3)
C30 N24 C29 C32 -0.7(6)
C30 N24 C29 C28 176.5(4)
N23 C28 C29 N24 0.4(6)
C35 C28 C29 N24 -178.0(4)
N23 C28 C29 C32 177.7(3)
C35 C28 C29 C32 -0.7(5)
C29 N24 C30 C31 0.8(7)
C32 N25 C31 C30 -0.9(7)
N24 C30 C31 N25 0.0(8)
C31 N25 C32 C29 1.0(6)
C31 N25 C32 C33 -178.0(4)
N24 C29 C32 N25 -0.2(6)
C28 C29 C32 N25 -177.4(4)
N24 C29 C32 C33 178.8(4)
C28 C29 C32 C33 1.6(6)
N25 C32 C33 C34 177.6(4)
C29 C32 C33 C34 -1.4(6)
C32 C33 C34 C35 0.4(6)
C36 N26 C35 C28 -0.8(5)
C36 N26 C35 C34 179.9(3)
N23 C28 C35 N26 2.1(6)
C29 C28 C35 N26 -179.5(3)
N23 C28 C35 C34 -178.6(3)
C29 C28 C35 C34 -0.2(5)
C33 C34 C35 N26 179.7(4)
C33 C34 C35 C28 0.4(6)
C35 N26 C36 C27 -0.9(5)
C35 N26 C36 C37 178.1(3)
N23 C27 C36 N26 1.5(6)
C26 C27 C36 N26 -179.0(3)
N23 C27 C36 C37 -177.6(3)
C26 C27 C36 C37 1.9(5)
N21 C21 C37 C38 -1.0(6)
C22 C21 C37 C38 176.3(3)
N21 C21 C37 C36 178.9(3)
C22 C21 C37 C36 -3.8(5)
N26 C36 C37 C21 -175.8(3)
C27 C36 C37 C21 3.2(5)
N26 C36 C37 C38 4.0(6)
C27 C36 C37 C38 -176.9(4)
C21 C37 C38 C39 0.0(6)
C36 C37 C38 C39 -179.9(4)
C37 C38 C39 C40 1.3(7)
C21 N21 C40 C39 0.7(6)
Ru1 N21 C40 C39 178.8(3)
C38 C39 C40 N21 -1.7(7)
